data_4326449
loop_
_publ_author_name
'Diego Solis-Ibarra'
'Jared S. Silvia'
'Vojtech Jancik'
'Christopher C. Cummins'

_publ_contact_author_name 'Christopher C. Cummins'
_publ_section_title
;
 Facile Synthesis of Zero-, One-, and Two-Dimensional Vanadyl
 Pyrophosphates
;
_journal_name_full 'Inorganic Chemistry'
_journal_page_first 9980
_journal_page_last 9984
_journal_paper_doi 10.1021/ic200510y
_journal_volume 50
_journal_year 2011
_chemical_formula_sum 'H19 Li8 O41.5 P8 V4'
_chemical_formula_weight 1191.20
_chemical_name_systematic
; 
 ? 
;
_space_group_IT_number 12
_symmetry_cell_setting monoclinic
_symmetry_space_group_name_Hall '-C 2y'
_symmetry_space_group_name_H-M 'C 1 2/m 1'
_atom_sites_solution_hydrogens geom
_atom_sites_solution_primary direct
_atom_sites_solution_secondary difmap
_audit_creation_method SHELXL-97
_cell_angle_alpha 90.00
_cell_angle_beta 130.0070(10)
_cell_angle_gamma 90.00
_cell_formula_units_Z 2
_cell_length_a 18.3531(4)
_cell_length_b 14.0324(3)
_cell_length_c 11.9795(3)
_cell_measurement_reflns_used 2764
_cell_measurement_temperature 100(2)
_cell_measurement_theta_max 66.72
_cell_measurement_theta_min 4.45
_cell_volume 2363.14(10)
_computing_cell_refinement 'SAINT 7.46A (Bruker-AXS, 2009)'
_computing_data_collection 'APEX2 v2009.9.0 (Bruker-AXS, 2009)'
_computing_data_reduction 'SAINT 7.46A (Bruker-AXS, 2009)'
_computing_molecular_graphics 'Bruker SHELXTL'
_computing_publication_material 'Bruker SHELXTL'
_computing_structure_refinement 'SHELXL-97 (Sheldrick, 2008)'
_computing_structure_solution 'SHELXS-97 (Sheldrick, 2008)'
_diffrn_ambient_temperature 100(2)
_diffrn_measured_fraction_theta_full 0.990
_diffrn_measured_fraction_theta_max 0.990
_diffrn_radiation_monochromator graphite
_diffrn_radiation_source 'fine-focus sealed tube'
_diffrn_radiation_type CuK\a
_diffrn_radiation_wavelength 1.54178
_diffrn_reflns_av_R_equivalents 0.0000
_diffrn_reflns_av_sigmaI/netI 0.0208
_diffrn_reflns_limit_h_max 16
_diffrn_reflns_limit_h_min -22
_diffrn_reflns_limit_k_max 16
_diffrn_reflns_limit_k_min 0
_diffrn_reflns_limit_l_max 14
_diffrn_reflns_limit_l_min 0
_diffrn_reflns_number 2212
_diffrn_reflns_theta_full 67.60
_diffrn_reflns_theta_max 67.60
_diffrn_reflns_theta_min 4.45
_exptl_absorpt_coefficient_mu 9.963
_exptl_absorpt_correction_T_max 0.2406
_exptl_absorpt_correction_T_min 0.1897
_exptl_absorpt_correction_type multi-scan
_exptl_absorpt_process_details 'SADABS (Sheldrick, 2009)'
_exptl_crystal_colour blue
_exptl_crystal_density_diffrn 1.674
_exptl_crystal_description BLOCK
_exptl_crystal_F_000 1174
_exptl_crystal_size_max 0.25
_exptl_crystal_size_mid 0.20
_exptl_crystal_size_min 0.20
_platon_squeeze_details
;
;
_refine_diff_density_max 1.144
_refine_diff_density_min -0.618
_refine_diff_density_rms 0.130
_refine_ls_extinction_method none
_refine_ls_goodness_of_fit_ref 1.115
_refine_ls_hydrogen_treatment mixed
_refine_ls_matrix_type full
_refine_ls_number_parameters 213
_refine_ls_number_reflns 2212
_refine_ls_number_restraints 229
_refine_ls_restrained_S_all 1.078
_refine_ls_R_factor_all 0.0720
_refine_ls_R_factor_gt 0.0674
_refine_ls_shift/su_max 0.003
_refine_ls_shift/su_mean 0.000
_refine_ls_structure_factor_coef Fsqd
_refine_ls_weighting_details 'calc w=1/[\s^2^(Fo^2^)+(0.0791P)^2^+31.1502P] where P=(Fo^2^+2Fc^2^)/3'
_refine_ls_weighting_scheme calc
_refine_ls_wR_factor_gt 0.1772
_refine_ls_wR_factor_ref 0.1802
_reflns_number_gt 2038
_reflns_number_total 2212
_reflns_threshold_expression >2sigma(I)
_cod_data_source_file ic200510y_si_001_2.cif
_cod_data_source_block d8_10077
_cod_original_cell_volume 2363.14(9)
_cod_original_formula_sum 'H19 Li8 O41.50 P8 V4'
_cod_database_code 4326449

loop_
_symmetry_equiv_pos_as_xyz
'x, y, z'
'-x, y, -z'
'x+1/2, y+1/2, z'
'-x+1/2, y+1/2, -z'
'-x, -y, -z'
'x, -y, z'
'-x+1/2, -y+1/2, -z'
'x+1/2, -y+1/2, z'

loop_
_atom_site_label
_atom_site_type_symbol
_atom_site_fract_x
_atom_site_fract_y
_atom_site_fract_z
_atom_site_U_iso_or_equiv
_atom_site_adp_type
_atom_site_occupancy
_atom_site_symmetry_multiplicity
_atom_site_calc_flag
_atom_site_refinement_flags
_atom_site_disorder_assembly
_atom_site_disorder_group
P1 P 0.18007(9) 0.89933(9) 0.69166(14) 0.0206(3) Uani 1 1 d U . .
P2 P 0.49577(9) 0.89942(9) 0.71283(13) 0.0187(3) Uani 1 1 d U . .
V1 V 0.31530(15) 1.0000 1.0055(2) 0.0207(5) Uani 0.7489(19) 2 d SPDU . 1
V2 V 0.31079(17) 1.0000 0.6351(3) 0.0242(5) Uani 0.7489(19) 2 d SPDU . 1
O1 O 0.2662(14) 1.0000 1.073(2) 0.029(2) Uani 0.7489(19) 2 d SPDU . 1
O9 O 0.2543(11) 1.0000 0.4685(11) 0.036(2) Uani 0.7489(19) 2 d SPDU . 1
O4 O 0.394(2) 1.0000 0.899(2) 0.029(4) Uani 0.2489(19) 1 d PDU A 1
H4A H 0.4360(12) 1.0000 0.8918(15) 0.044 Uiso 0.2489(19) 1 d PD A 1
H4B H 0.410(8) 1.0000 0.982(6) 0.044 Uiso 0.2489(19) 1 d PD A 1
V1A V 0.3417(5) 1.0000 0.9868(7) 0.0183(12) Uani 0.2511(19) 2 d SPDU . 2
O1A O 0.391(3) 1.0000 0.919(5) 0.022(3) Uani 0.2511(19) 2 d SPDU . 2
V2A V 0.3383(4) 1.0000 0.7060(7) 0.0170(11) Uani 0.2511(19) 2 d SPDU . 2
O9A O 0.387(3) 1.0000 0.870(2) 0.023(3) Uani 0.2511(19) 2 d SPDU . 2
O4A O 0.245(5) 1.0000 1.061(9) 0.036(9) Uani 0.2511(19) 2 d SPDU . 2
H4C H 0.225(11) 1.0000 0.975(9) 0.053 Uiso 0.2511(19) 2 d SPD . 2
H4D H 0.304(5) 1.0000 1.128(10) 0.053 Uiso 0.2511(19) 2 d SPD . 2
O4B O 0.258(4) 1.0000 0.445(3) 0.045(5) Uani 0.2511(19) 2 d SPDU . 2
H4E H 0.312(12) 1.0000 0.527(19) 0.068 Uiso 0.2511(19) 2 d SPD . 2
H4F H 0.211(17) 1.0000 0.44(4) 0.068 Uiso 0.2511(19) 2 d SPD . 2
O5 O 0.2422(2) 0.8981(2) 0.8570(4) 0.0222(7) Uani 1 1 d U . .
O2 O 0.4090(3) 0.8981(3) 0.7027(5) 0.0310(8) Uani 1 1 d U . .
O3 O 0.5867(3) 0.8988(3) 0.8724(4) 0.0315(9) Uani 1 1 d U . .
O7 O 0.1261(3) 1.0000 0.6374(5) 0.0235(10) Uani 1 2 d SU . .
O6 O 0.1048(3) 0.8245(3) 0.6170(4) 0.0285(8) Uani 1 1 d U . .
O11 O 0.4947(4) 1.0000 0.6471(5) 0.0206(10) Uani 1 2 d SU . .
O10 O 0.2406(3) 0.8976(3) 0.6452(4) 0.0246(8) Uani 1 1 d U . .
O8 O 0.4943(3) 0.8247(3) 0.6240(4) 0.0292(8) Uani 1 1 d U . .
O12 O 0.1972(5) 0.6135(5) 0.6918(7) 0.0694(17) Uani 1 1 d DU . .
H12A H 0.224(7) 0.659(6) 0.685(12) 0.104 Uiso 1 1 d D . .
H12B H 0.230(5) 0.5748(7) 0.760(3) 0.104 Uiso 1 1 d D . .
O13 O 0.4661(7) 0.6037(5) 0.6992(9) 0.086(2) Uani 1 1 d DU . .
H13A H 0.431(9) 0.652(6) 0.677(13) 0.129 Uiso 1 1 d D . .
H13B H 0.483(8) 0.5748(7) 0.776(5) 0.129 Uiso 1 1 d D . .
Li1 Li 0.4923(10) 0.6860(8) 0.6036(17) 0.052(3) Uani 1 1 d U . .
Li2 Li 0.0894(10) 0.6832(9) 0.5882(16) 0.058(3) Uani 1 1 d U . .

loop_
_atom_site_aniso_label
_atom_site_aniso_U_11
_atom_site_aniso_U_22
_atom_site_aniso_U_33
_atom_site_aniso_U_23
_atom_site_aniso_U_13
_atom_site_aniso_U_12
P1 0.0200(6) 0.0193(6) 0.0226(7) -0.0038(5) 0.0137(6) -0.0039(5)
P2 0.0259(7) 0.0162(6) 0.0187(6) -0.0026(5) 0.0165(6) -0.0014(5)
V1 0.0261(12) 0.0158(9) 0.0188(9) 0.000 0.0138(8) 0.000
V2 0.0298(12) 0.0227(9) 0.0300(13) 0.000 0.0238(12) 0.000
O1 0.033(8) 0.028(5) 0.038(5) 0.000 0.029(6) 0.000
O9 0.046(5) 0.048(5) 0.030(4) 0.000 0.031(4) 0.000
O4 0.024(6) 0.041(9) 0.027(10) 0.000 0.019(7) 0.000
V1A 0.025(3) 0.016(2) 0.018(2) 0.000 0.016(2) 0.000
O1A 0.020(6) 0.033(10) 0.016(4) 0.000 0.012(4) 0.000
V2A 0.017(3) 0.020(2) 0.013(3) 0.000 0.009(3) 0.000
O9A 0.020(6) 0.036(9) 0.016(4) 0.000 0.013(4) 0.000
O4A 0.04(2) 0.041(17) 0.046(17) 0.000 0.04(2) 0.000
O4B 0.054(15) 0.070(17) 0.022(4) 0.000 0.029(6) 0.000
O5 0.0240(17) 0.0161(16) 0.0233(16) -0.0010(12) 0.0138(14) -0.0022(12)
O2 0.0434(19) 0.0175(17) 0.053(2) -0.0015(16) 0.0402(19) -0.0004(15)
O3 0.037(2) 0.0202(18) 0.0262(18) 0.0009(14) 0.0154(16) -0.0060(16)
O7 0.020(2) 0.027(2) 0.021(2) 0.000 0.012(2) 0.000
O6 0.0271(18) 0.0288(18) 0.0302(19) -0.0085(16) 0.0186(16) -0.0094(15)
O11 0.032(3) 0.018(2) 0.021(2) 0.000 0.022(2) 0.000
O10 0.0282(17) 0.0217(17) 0.0298(19) -0.0056(14) 0.0214(16) -0.0041(14)
O8 0.046(2) 0.0224(17) 0.0302(19) -0.0040(15) 0.0292(18) 0.0045(16)
O12 0.081(4) 0.085(4) 0.057(3) 0.028(3) 0.051(3) 0.034(4)
O13 0.149(7) 0.058(4) 0.085(5) 0.013(3) 0.091(5) -0.003(4)
Li1 0.066(7) 0.021(3) 0.092(9) -0.005(5) 0.062(8) -0.004(5)
Li2 0.066(6) 0.030(4) 0.069(8) -0.012(5) 0.040(6) -0.004(4)

loop_
_atom_type_symbol
_atom_type_description
_atom_type_scat_dispersion_real
_atom_type_scat_dispersion_imag
_atom_type_scat_source
Li Li 0.0008 0.0003 'International Tables Vol C Tables 4.2.6.8 and 6.1.1.4'
O O 0.0492 0.0322 'International Tables Vol C Tables 4.2.6.8 and 6.1.1.4'
P P 0.2955 0.4335 'International Tables Vol C Tables 4.2.6.8 and 6.1.1.4'
V V 0.0687 2.1097 'International Tables Vol C Tables 4.2.6.8 and 6.1.1.4'
H H 0.0000 0.0000 'International Tables Vol C Tables 4.2.6.8 and 6.1.1.4'

loop_
_geom_angle_atom_site_label_1
_geom_angle_atom_site_label_2
_geom_angle_atom_site_label_3
_geom_angle
_geom_angle_site_symmetry_1
_geom_angle_site_symmetry_3
O6 P1 O5 113.8(2) . .
O6 P1 O10 112.4(2) . .
O5 P1 O10 111.2(2) . .
O6 P1 O7 106.5(2) . .
O5 P1 O7 106.7(2) . .
O10 P1 O7 105.7(2) . .
O5 P1 Li1 147.5(3) . 7_566
O10 P1 Li1 91.5(3) . 7_566
O7 P1 Li1 88.1(3) . 7_566
O8 P2 O2 113.6(2) . .
O8 P2 O3 113.3(2) . .
O2 P2 O3 110.2(2) . .
O8 P2 O11 106.2(2) . .
O2 P2 O11 106.8(2) . .
O3 P2 O11 106.1(2) . .
O2 P2 Li2 100.6(3) . 7_566
O3 P2 Li2 141.6(3) . 7_566
O11 P2 Li2 85.4(3) . 7_566
O1 V1 O5 100.6(6) . .
O1 V1 O5 100.6(6) . 6_575
O5 V1 O5 92.2(2) . 6_575
O1 V1 O3 99.7(6) . 5_677
O5 V1 O3 159.7(2) . 5_677
O5 V1 O3 85.18(15) 6_575 5_677
O1 V1 O3 99.7(6) . 2_657
O5 V1 O3 85.17(15) . 2_657
O5 V1 O3 159.7(2) 6_575 2_657
O3 V1 O3 90.4(2) 5_677 2_657
O1 V1 O4 179.8(11) . .
O5 V1 O4 79.5(4) . .
O5 V1 O4 79.5(4) 6_575 .
O3 V1 O4 80.2(5) 5_677 .
O3 V1 O4 80.2(5) 2_657 .
O9 V2 O10 99.0(4) . 6_575
O9 V2 O10 99.0(4) . .
O10 V2 O10 92.8(2) 6_575 .
O9 V2 O2 101.7(4) . .
O10 V2 O2 159.4(2) 6_575 .
O10 V2 O2 84.85(15) . .
O9 V2 O2 101.7(4) . 6_575
O10 V2 O2 84.85(15) 6_575 6_575
O10 V2 O2 159.4(2) . 6_575
O2 V2 O2 90.2(2) . 6_575
O1A V1A O3 99.0(13) . 5_677
O1A V1A O3 99.0(13) . 2_657
O3 V1A O3 94.5(3) 5_677 2_657
O1A V1A O5 98.0(13) . .
O3 V1A O5 162.7(4) 5_677 .
O3 V1A O5 85.60(17) 2_657 .
O1A V1A O5 98.0(13) . 6_575
O3 V1A O5 85.60(16) 5_677 6_575
O3 V1A O5 162.7(4) 2_657 6_575
O5 V1A O5 89.2(3) . 6_575
O1A V1A O9A 8(2) . .
O3 V1A O9A 104.4(7) 5_677 .
O3 V1A O9A 104.4(7) 2_657 .
O5 V1A O9A 92.2(7) . .
O5 V1A O9A 92.2(7) 6_575 .
O1A V1A O4A 173(3) . .
O3 V1A O4A 85.9(13) 5_677 .
O3 V1A O4A 85.9(14) 2_657 .
O5 V1A O4A 76.9(14) . .
O5 V1A O4A 76.9(14) 6_575 .
O9A V1A O4A 165(2) . .
O9A O1A V1A 148(7) . .
V1A O1A V2A 132(3) . .
O9A V2A O2 100.0(10) . .
O9A V2A O2 100.0(10) . 6_575
O2 V2A O2 94.4(3) . 6_575
O9A V2A O10 96.6(11) . 6_575
O2 V2A O10 163.2(4) . 6_575
O2 V2A O10 85.41(16) 6_575 6_575
O9A V2A O10 96.6(11) . .
O2 V2A O10 85.41(16) . .
O2 V2A O10 163.2(4) 6_575 .
O10 V2A O10 89.9(3) 6_575 .
O9A V2A O1A 5.4(16) . .
O2 V2A O1A 103.5(7) . .
O2 V2A O1A 103.5(7) 6_575 .
O10 V2A O1A 92.8(7) 6_575 .
O10 V2A O1A 92.8(7) . .
O9A V2A O4B 179(2) . .
O2 V2A O4B 80.7(10) . .
O2 V2A O4B 80.7(10) 6_575 .
O10 V2A O4B 82.7(10) 6_575 .
O10 V2A O4B 82.7(10) . .
O1A V2A O4B 173.6(18) . .
O1A O9A V2A 159(7) . .
V2A O9A V1A 135(2) . .
P1 O5 V1 131.8(2) . .
P1 O5 V1A 122.7(3) . .
P2 O2 V2A 131.9(3) . .
P2 O2 V2 130.1(2) . .
P2 O3 V1A 132.1(3) . 5_677
P2 O3 V1 130.9(2) . 5_677
P1 O7 P1 123.5(3) . 6_575
P1 O6 Li1 128.3(4) . 8_465
P1 O6 Li2 140.8(5) . .
Li1 O6 Li2 83.6(6) 8_465 .
P1 O6 Li1 122.1(4) . 7_566
Li1 O6 Li1 83.8(6) 8_465 7_566
Li2 O6 Li1 78.2(5) . 7_566
P2 O11 P2 122.4(3) . 6_575
P1 O10 V2 131.5(2) . .
P1 O10 V2A 122.6(3) . .
P2 O8 Li2 127.6(4) . 7_566
P2 O8 Li1 141.5(5) . .
Li2 O8 Li1 81.1(6) 7_566 .
P2 O8 Li2 124.3(5) . 8_565
Li2 O8 Li2 77.8(7) 7_566 8_565
Li1 O8 Li2 82.6(5) . 8_565
O13 Li1 O8 121.6(7) . .
O13 Li1 O6 124.4(7) . 8_565
O8 Li1 O6 97.4(5) . 8_565
O13 Li1 O6 113.0(7) . 7_566
O8 Li1 O6 99.5(6) . 7_566
O6 Li1 O6 95.6(6) 8_565 7_566
O13 Li1 Li2 139.1(7) . 7_566
O8 Li1 Li2 49.3(4) . 7_566
O6 Li1 Li2 96.1(6) 8_565 7_566
O6 Li1 Li2 50.4(4) 7_566 7_566
O13 Li1 Li2 155.5(9) . 8_565
O8 Li1 Li2 50.2(4) . 8_565
O6 Li1 Li2 48.7(4) 8_565 8_565
O6 Li1 Li2 91.5(6) 7_566 8_565
Li2 Li1 Li2 57.9(6) 7_566 8_565
O13 Li1 Li1 141.4(5) . 2_656
O8 Li1 Li1 96.3(4) . 2_656
O6 Li1 Li1 49.0(4) 8_565 2_656
O6 Li1 Li1 47.2(5) 7_566 2_656
Li2 Li1 Li1 60.9(5) 7_566 2_656
Li2 Li1 Li1 57.1(5) 8_565 2_656
O13 Li1 P1 89.2(5) . 7_566
O8 Li1 P1 116.8(6) . 7_566
O6 Li1 P1 108.2(5) 8_565 7_566
O6 Li1 P1 24.1(2) 7_566 7_566
Li2 Li1 P1 70.8(5) 7_566 7_566
Li2 Li1 P1 115.3(6) 8_565 7_566
Li1 Li1 P1 65.1(5) 2_656 7_566
O12 Li2 O8 117.6(7) . 7_566
O12 Li2 O6 116.6(7) . .
O8 Li2 O6 100.8(7) 7_566 .
O12 Li2 O8 122.0(8) . 8_465
O8 Li2 O8 101.9(6) 7_566 8_465
O6 Li2 O8 93.6(6) . 8_465
O12 Li2 Li2 147.1(5) . 2_556
O8 Li2 Li2 52.9(5) 7_566 2_556
O6 Li2 Li2 96.2(4) . 2_556
O8 Li2 Li2 49.4(5) 8_465 2_556
O12 Li2 Li1 139.7(8) . 7_566
O8 Li2 Li1 49.6(5) 7_566 7_566
O6 Li2 Li1 51.4(4) . 7_566
O8 Li2 Li1 98.1(6) 8_465 7_566
Li2 Li2 Li1 63.1(5) 2_556 7_566
O12 Li2 Li1 144.8(8) . 8_465
O8 Li2 Li1 97.4(6) 7_566 8_465
O6 Li2 Li1 47.7(4) . 8_465
O8 Li2 Li1 47.2(4) 8_465 8_465
Li2 Li2 Li1 59.0(5) 2_556 8_465
Li1 Li2 Li1 62.0(6) 7_566 8_465
O12 Li2 P2 96.2(5) . 7_566
O8 Li2 P2 22.3(2) 7_566 7_566
O6 Li2 P2 118.9(6) . 7_566
O8 Li2 P2 111.3(5) 8_465 7_566
Li2 Li2 P2 67.1(6) 2_556 7_566
Li1 Li2 P2 69.8(5) 7_566 7_566
Li1 Li2 P2 118.9(6) 8_465 7_566

loop_
_geom_bond_atom_site_label_1
_geom_bond_atom_site_label_2
_geom_bond_distance
_geom_bond_site_symmetry_2
P1 O6 1.490(4) .
P1 O5 1.523(4) .
P1 O10 1.530(4) .
P1 O7 1.603(3) .
P1 Li1 3.093(14) 7_566
P2 O8 1.482(4) .
P2 O2 1.517(4) .
P2 O3 1.529(4) .
P2 O11 1.611(2) .
P2 Li2 3.089(14) 7_566
V1 O1 1.553(9) .
V1 O5 1.984(4) .
V1 O5 1.984(4) 6_575
V1 O3 2.002(4) 5_677
V1 O3 2.002(4) 2_657
V1 O4 2.463(15) .
V2 O9 1.549(9) .
V2 O10 1.984(4) 6_575
V2 O10 1.984(4) .
V2 O2 2.019(4) .
V2 O2 2.019(4) 6_575
V1A O1A 1.563(16) .
V1A O3 1.934(6) 5_677
V1A O3 1.934(6) 2_657
V1A O5 2.035(6) .
V1A O5 2.035(6) 6_575
V1A O9A 2.04(3) .
V1A O4A 2.443(19) .
O1A O9A 0.54(4) .
O1A V2A 2.06(4) .
V2A O9A 1.548(17) .
V2A O2 1.948(5) .
V2A O2 1.948(5) 6_575
V2A O10 2.032(5) 6_575
V2A O10 2.032(5) .
V2A O4B 2.456(19) .
O3 V1A 1.934(6) 5_677
O3 V1 2.002(4) 5_677
O7 P1 1.603(3) 6_575
O6 Li1 1.972(12) 8_465
O6 Li2 2.002(13) .
O6 Li1 2.031(16) 7_566
O11 P2 1.611(2) 6_575
O8 Li2 1.952(15) 7_566
O8 Li1 1.960(11) .
O8 Li2 2.051(16) 8_565
O12 Li2 1.803(15) .
O13 Li1 1.892(14) .
Li1 O6 1.972(12) 8_565
Li1 O6 2.031(16) 7_566
Li1 Li2 2.543(19) 7_566
Li1 Li2 2.648(17) 8_565
Li1 Li1 2.67(3) 2_656
Li1 P1 3.092(14) 7_566
Li2 O8 1.952(15) 7_566
Li2 O8 2.051(15) 8_465
Li2 Li2 2.51(3) 2_556
Li2 Li1 2.543(19) 7_566
Li2 Li1 2.648(17) 8_465
Li2 P2 3.089(14) 7_566

loop_
_platon_squeeze_void_nr
_platon_squeeze_void_average_x
_platon_squeeze_void_average_y
_platon_squeeze_void_average_z
_platon_squeeze_void_volume
_platon_squeeze_void_count_electrons
_platon_squeeze_void_content
1 0.000 0.000 0.000 276 101 ' '
2 0.500 0.500 0.000 267 96 ' '
3 0.250 0.250 0.500 18 8 ' '
4 0.750 0.250 0.500 18 8 ' '
5 0.750 0.750 0.500 18 8 ' '
6 0.250 0.750 0.500 18 8 ' '
